data_4501223
loop_
_publ_author_name
'Lin, Zu-Jin'
'Liu, Tian-Fu'
'Zhao, Xiu-Ling'
'L\"u, Jian'
'Cao, Rong'

_publ_section_title
;
 Designed 4,8-Connected Metal--Organic Frameworks Based on Tetrapodal
 Octacarboxylate Ligands
;
_journal_issue 10
_journal_name_full 'Crystal Growth &amp; Design'
_journal_page_first 4284
_journal_paper_doi 10.1021/cg200919m
_journal_volume 11
_journal_year 2011
_chemical_formula_sum 'C37 H20 Cu4 O24'
_chemical_formula_weight 1102.69
_chemical_name_systematic
; 
 ? 
;
_space_group_IT_number 57
_symmetry_cell_setting orthorhombic
_symmetry_space_group_name_Hall '-P 2c 2b'
_symmetry_space_group_name_H-M 'P b c m'
_atom_sites_solution_hydrogens geom
_atom_sites_solution_primary direct
_atom_sites_solution_secondary difmap
_audit_creation_method SHELXL-97
_cell_angle_alpha 90.00
_cell_angle_beta 90.00
_cell_angle_gamma 90.00
_cell_formula_units_Z 4
_cell_length_a 12.2970(5)
_cell_length_b 26.0570(12)
_cell_length_c 26.0840(12)
_cell_measurement_reflns_used 9641
_cell_measurement_temperature 293(2)
_cell_measurement_theta_max 27.4526
_cell_measurement_theta_min 2.7602
_cell_volume 8357.9(6)
_computing_cell_refinement 'CrystalClear (Rigaku Inc., 2007)'
_computing_data_collection 'CrystalClear (Rigaku Inc., 2007)'
_computing_data_reduction 'CrystalClear (Rigaku Inc., 2007)'
_computing_structure_refinement 'SHELXL-97 (Sheldrick, 1997)'
_computing_structure_solution 'SHELXS-97 (Sheldrick, 1990)'
_diffrn_ambient_temperature 293(2)
_diffrn_detector_area_resol_mean 28.5714
_diffrn_measured_fraction_theta_full 0.990
_diffrn_measured_fraction_theta_max 0.990
_diffrn_measurement_device_type 'Saturn724+ (2x2 bin mode)'
_diffrn_measurement_method CCD_Profile_fitting
_diffrn_radiation_monochromator graphite
_diffrn_radiation_source 'fine-focus sealed tube'
_diffrn_radiation_type MoK\a
_diffrn_radiation_wavelength 0.71073
_diffrn_reflns_av_R_equivalents 0.0620
_diffrn_reflns_av_sigmaI/netI 0.0388
_diffrn_reflns_limit_h_max 15
_diffrn_reflns_limit_h_min -15
_diffrn_reflns_limit_k_max 33
_diffrn_reflns_limit_k_min -33
_diffrn_reflns_limit_l_max 33
_diffrn_reflns_limit_l_min -33
_diffrn_reflns_number 59094
_diffrn_reflns_theta_full 27.50
_diffrn_reflns_theta_max 27.50
_diffrn_reflns_theta_min 2.28
_diffrn_standards_number 10359
_exptl_absorpt_coefficient_mu 1.050
_exptl_absorpt_correction_T_max 0.8335
_exptl_absorpt_correction_T_min 0.7101
_exptl_absorpt_correction_type multi-scan
_exptl_crystal_colour blue
_exptl_crystal_density_diffrn 0.876
_exptl_crystal_density_method 'not measured'
_exptl_crystal_description prism
_exptl_crystal_F_000 2200
_exptl_crystal_size_max 0.35
_exptl_crystal_size_mid 0.20
_exptl_crystal_size_min 0.18
_platon_squeeze_details
;
;
_refine_diff_density_max 2.136
_refine_diff_density_min -0.671
_refine_diff_density_rms 0.248
_refine_ls_extinction_method none
_refine_ls_goodness_of_fit_ref 1.081
_refine_ls_hydrogen_treatment constr
_refine_ls_matrix_type full
_refine_ls_number_parameters 301
_refine_ls_number_reflns 10111
_refine_ls_number_restraints 0
_refine_ls_restrained_S_all 1.081
_refine_ls_R_factor_all 0.0873
_refine_ls_R_factor_gt 0.0839
_refine_ls_shift/su_max 0.000
_refine_ls_shift/su_mean 0.000
_refine_ls_structure_factor_coef Fsqd
_refine_ls_weighting_details 'calc w=1/[\s^2^(Fo^2^)+(0.1809P)^2^+23.8384P] where P=(Fo^2^+2Fc^2^)/3'
_refine_ls_weighting_scheme calc
_refine_ls_wR_factor_gt 0.2668
_refine_ls_wR_factor_ref 0.2715
_reflns_number_gt 9654
_reflns_number_total 10111
_reflns_threshold_expression >2sigma(I)
_cod_data_source_file cg200919m_si_002.cif
_cod_data_source_block Cu
_cod_depositor_comments
;
The following automatic conversions were performed:

'_symmetry_cell_setting' value 'Orthorhombic' changed to
'orthorhombic' according to
/home/saulius/struct/CIF-dictionaries/cif_core.dic dictionary named
'cif_core.dic' version 2.4.1 from
2010-06-29.

'_exptl_absorpt_correction_type' value 'Multi-scan'
changed to 'multi-scan' according to
/home/saulius/struct/CIF-dictionaries/cif_core.dic dictionary named
'cif_core.dic' version 2.4.1 from 2010-06-29.

Automatic conversion script
Id: cif_fix_values 1715 2011-07-08 13:25:40Z adriana 
;
_cod_original_sg_symbol_H-M Pbcm
_cod_database_code 4501223

loop_
_symmetry_equiv_pos_as_xyz
'x, y, z'
'-x, -y, z+1/2'
'x, -y+1/2, -z'
'-x, y+1/2, -z+1/2'
'-x, -y, -z'
'x, y, -z-1/2'
'-x, y-1/2, z'
'x, -y-1/2, z-1/2'

loop_
_atom_site_label
_atom_site_type_symbol
_atom_site_fract_x
_atom_site_fract_y
_atom_site_fract_z
_atom_site_U_iso_or_equiv
_atom_site_adp_type
_atom_site_occupancy
_atom_site_symmetry_multiplicity
_atom_site_calc_flag
_atom_site_refinement_flags
Cu1 Cu 1.14653(7) 0.22428(3) 0.2500 0.0200(2) Uani 1 2 d S
Cu2 Cu 0.99600(7) 0.29698(3) 0.2500 0.0207(2) Uani 1 2 d S
Cu3 Cu 0.07413(4) -0.00640(2) 0.03637(2) 0.02050(18) Uani 1 1 d .
C1 C 0.9668(5) 0.2135(2) 0.1818(2) 0.0316(11) Uani 1 1 d .
C2 C 0.9054(5) 0.1883(2) 0.1389(2) 0.0319(11) Uani 1 1 d .
C3 C 0.8142(5) 0.2135(2) 0.1188(2) 0.0359(13) Uani 1 1 d .
H3 H 0.7914 0.2444 0.1330 0.043 Uiso 1 1 calc R
C4 C 0.7579(5) 0.1925(2) 0.0779(2) 0.0345(12) Uani 1 1 d .
C5 C 0.7916(5) 0.1465(2) 0.0565(2) 0.0330(12) Uani 1 1 d .
H5 H 0.7543 0.1327 0.0287 0.040 Uiso 1 1 calc R
C6 C 0.8819(4) 0.1209(2) 0.0767(2) 0.0301(11) Uani 1 1 d .
C7 C 0.9398(4) 0.1418(2) 0.1179(2) 0.0295(11) Uani 1 1 d .
H7 H 1.0002 0.1249 0.1311 0.035 Uiso 1 1 calc R
C8 C 0.9223(4) 0.0730(2) 0.0512(2) 0.0279(10) Uani 1 1 d .
C9 C 0.6152(4) 0.2050(2) 0.0169(2) 0.0321(12) Uani 1 1 d .
H9A H 0.5707 0.1755 0.0254 0.039 Uiso 1 1 calc R
H9B H 0.6649 0.1955 -0.0103 0.039 Uiso 1 1 calc R
C10 C 0.5434(6) 0.2500 0.0000 0.0265(14) Uani 1 2 d S
C11 C 0.4733(4) 0.2329(2) -0.0452(2) 0.0296(11) Uani 1 1 d .
H11A H 0.4230 0.2598 -0.0548 0.035 Uiso 1 1 calc R
H11B H 0.5185 0.2247 -0.0745 0.035 Uiso 1 1 calc R
C12 C 0.3335(5) 0.1698(2) -0.0582(2) 0.0334(12) Uani 1 1 d .
C13 C 0.3020(5) 0.1908(2) -0.1050(2) 0.0317(12) Uani 1 1 d .
H13 H 0.3397 0.2184 -0.1190 0.038 Uiso 1 1 calc R
C14 C 0.2132(5) 0.1698(2) -0.1305(2) 0.0322(11) Uani 1 1 d .
C15 C 0.1570(5) 0.1281(2) -0.1106(2) 0.0317(11) Uani 1 1 d .
H15 H 0.0974 0.1146 -0.1280 0.038 Uiso 1 1 calc R
C16 C 0.1912(5) 0.1068(2) -0.0643(2) 0.0323(12) Uani 1 1 d .
C17 C 0.2790(5) 0.1277(2) -0.0382(2) 0.0329(12) Uani 1 1 d .
H17 H 0.3013 0.1135 -0.0072 0.039 Uiso 1 1 calc R
C18 C 0.1700(4) 0.1939(2) -0.1791(2) 0.0280(10) Uani 1 1 d .
C19 C 0.1256(4) 0.0642(2) -0.0405(2) 0.0294(11) Uani 1 1 d .
O1W O 1.2658(6) 0.1648(3) 0.2500 0.068(3) Uani 1 2 d S
O2W O 0.8759(7) 0.3577(3) 0.2500 0.079(3) Uani 1 2 d S
O3 O 1.0524(3) 0.19224(16) 0.19689(15) 0.0307(8) Uani 1 1 d .
O4 O 0.9287(4) 0.2553(2) 0.1976(2) 0.0583(17) Uani 1 1 d .
O5 O 1.0022(3) 0.05097(16) 0.07124(17) 0.0341(9) Uani 1 1 d .
O6 O 0.8753(3) 0.06045(15) 0.01033(16) 0.0328(9) Uani 1 1 d .
O7 O 0.6745(4) 0.22190(19) 0.0611(2) 0.0479(13) Uani 1 1 d .
O8 O 0.4151(4) 0.18816(19) -0.02822(18) 0.0428(11) Uani 1 1 d .
O9 O 0.2147(3) 0.23359(15) -0.19545(15) 0.0289(8) Uani 1 1 d .
O10 O 0.0864(4) 0.1727(2) -0.1975(2) 0.0559(15) Uani 1 1 d .
O11 O 0.0380(3) 0.05329(17) -0.06211(17) 0.0364(9) Uani 1 1 d .
O12 O 0.1631(3) 0.04433(17) -0.00002(16) 0.0350(9) Uani 1 1 d .
O13W O 0.1877(4) -0.0266(2) 0.0953(2) 0.0546(14) Uani 1 1 d .

loop_
_atom_site_aniso_label
_atom_site_aniso_U_11
_atom_site_aniso_U_22
_atom_site_aniso_U_33
_atom_site_aniso_U_23
_atom_site_aniso_U_13
_atom_site_aniso_U_12
Cu1 0.0208(4) 0.0230(4) 0.0164(4) 0.000 0.000 0.0040(3)
Cu2 0.0217(4) 0.0234(4) 0.0170(4) 0.000 0.000 0.0046(3)
Cu3 0.0216(3) 0.0177(3) 0.0222(3) 0.0003(2) -0.0058(2) -0.0007(2)
C1 0.031(3) 0.034(3) 0.029(3) -0.005(2) -0.004(2) 0.000(2)
C2 0.030(3) 0.031(3) 0.034(3) -0.010(2) -0.006(2) 0.005(2)
C3 0.034(3) 0.036(3) 0.038(3) -0.015(2) -0.011(2) 0.009(2)
C4 0.033(3) 0.033(3) 0.037(3) -0.011(2) -0.010(2) 0.008(2)
C5 0.029(3) 0.032(3) 0.038(3) -0.012(2) -0.012(2) 0.006(2)
C6 0.028(2) 0.026(3) 0.037(3) -0.009(2) -0.006(2) 0.002(2)
C7 0.026(2) 0.036(3) 0.026(2) -0.006(2) -0.006(2) 0.003(2)
C8 0.025(2) 0.027(3) 0.031(3) -0.006(2) -0.002(2) 0.0035(19)
C9 0.027(2) 0.034(3) 0.035(3) -0.012(2) -0.009(2) 0.005(2)
C10 0.025(3) 0.026(4) 0.029(4) -0.002(3) 0.000 0.000
C11 0.025(2) 0.030(3) 0.034(3) 0.007(2) -0.005(2) -0.007(2)
C12 0.030(3) 0.039(3) 0.031(3) 0.010(2) -0.005(2) -0.006(2)
C13 0.033(3) 0.033(3) 0.029(3) 0.012(2) -0.005(2) -0.008(2)
C14 0.031(3) 0.032(3) 0.033(3) 0.009(2) -0.005(2) -0.005(2)
C15 0.030(3) 0.030(3) 0.035(3) 0.007(2) -0.005(2) -0.007(2)
C16 0.030(3) 0.034(3) 0.033(3) 0.009(2) -0.006(2) -0.004(2)
C17 0.030(3) 0.038(3) 0.031(3) 0.010(2) -0.005(2) -0.005(2)
C18 0.029(2) 0.030(3) 0.025(2) 0.002(2) -0.005(2) -0.002(2)
C19 0.030(2) 0.027(3) 0.031(3) 0.006(2) -0.002(2) -0.007(2)
O1W 0.039(4) 0.049(4) 0.118(8) 0.000 0.000 0.022(3)
O2W 0.042(4) 0.039(4) 0.157(10) 0.000 0.000 0.019(3)
O3 0.0286(18) 0.034(2) 0.0293(18) -0.0092(16) -0.0065(15) 0.0052(16)
O4 0.052(3) 0.056(3) 0.067(3) -0.040(3) -0.036(3) 0.030(2)
O5 0.036(2) 0.030(2) 0.036(2) -0.0103(17) -0.0091(17) 0.0078(16)
O6 0.0335(19) 0.0283(19) 0.037(2) -0.0117(16) -0.0114(17) 0.0091(16)
O7 0.043(2) 0.047(3) 0.054(3) -0.029(2) -0.028(2) 0.023(2)
O8 0.041(2) 0.048(3) 0.040(2) 0.022(2) -0.019(2) -0.022(2)
O9 0.0271(17) 0.035(2) 0.0243(17) 0.0071(15) -0.0035(14) -0.0038(15)
O10 0.060(3) 0.047(3) 0.061(3) 0.029(2) -0.040(3) -0.027(2)
O11 0.034(2) 0.038(2) 0.037(2) 0.0129(18) -0.0100(17) -0.0121(18)
O12 0.036(2) 0.034(2) 0.035(2) 0.0159(17) -0.0080(17) -0.0126(17)
O13W 0.051(3) 0.066(3) 0.046(3) 0.007(2) -0.029(2) 0.010(2)

loop_
_atom_type_symbol
_atom_type_description
_atom_type_scat_dispersion_real
_atom_type_scat_dispersion_imag
_atom_type_scat_source
C C 0.0033 0.0016 'International Tables Vol C Tables 4.2.6.8 and 6.1.1.4'
O O 0.0106 0.0060 'International Tables Vol C Tables 4.2.6.8 and 6.1.1.4'
Cu Cu 0.3201 1.2651 'International Tables Vol C Tables 4.2.6.8 and 6.1.1.4'
H H 0.0000 0.0000 'International Tables Vol C Tables 4.2.6.8 and 6.1.1.4'

loop_
_geom_angle_atom_site_label_1
_geom_angle_atom_site_label_2
_geom_angle_atom_site_label_3
_geom_angle
_geom_angle_site_symmetry_1
_geom_angle_site_symmetry_3
O9 Cu1 O9 91.7(2) 8_666 3_655
O9 Cu1 O3 168.01(17) 8_666 .
O9 Cu1 O3 88.76(17) 3_655 .
O9 Cu1 O3 88.76(17) 8_666 6_556
O9 Cu1 O3 168.01(17) 3_655 6_556
O3 Cu1 O3 88.3(3) . 6_556
O9 Cu1 O1W 96.4(2) 8_666 .
O9 Cu1 O1W 96.4(2) 3_655 .
O3 Cu1 O1W 95.5(2) . .
O3 Cu1 O1W 95.4(2) 6_556 .
O9 Cu1 Cu2 84.23(11) 8_666 .
O9 Cu1 Cu2 84.23(11) 3_655 .
O3 Cu1 Cu2 83.90(12) . .
O3 Cu1 Cu2 83.90(12) 6_556 .
O1W Cu1 Cu2 179.1(2) . .
O10 Cu2 O10 90.3(4) 8_666 3_655
O10 Cu2 O4 167.8(2) 8_666 .
O10 Cu2 O4 88.6(3) 3_655 .
O10 Cu2 O4 88.6(3) 8_666 6_556
O10 Cu2 O4 167.8(2) 3_655 6_556
O4 Cu2 O4 90.0(4) . 6_556
O10 Cu2 O2W 95.4(2) 8_666 .
O10 Cu2 O2W 95.4(2) 3_655 .
O4 Cu2 O2W 96.8(2) . .
O4 Cu2 O2W 96.8(2) 6_556 .
O10 Cu2 Cu1 83.69(14) 8_666 .
O10 Cu2 Cu1 83.69(14) 3_655 .
O4 Cu2 Cu1 84.12(13) . .
O4 Cu2 Cu1 84.12(13) 6_556 .
O2W Cu2 Cu1 178.7(2) . .
O11 Cu3 O5 89.9(2) 5 1_455
O11 Cu3 O12 168.00(17) 5 .
O5 Cu3 O12 87.9(2) 1_455 .
O11 Cu3 O6 89.3(2) 5 5_655
O5 Cu3 O6 167.86(16) 1_455 5_655
O12 Cu3 O6 90.4(2) . 5_655
O11 Cu3 O13W 93.4(2) 5 .
O5 Cu3 O13W 98.6(2) 1_455 .
O12 Cu3 O13W 98.6(2) . .
O6 Cu3 O13W 93.6(2) 5_655 .
O11 Cu3 Cu3 80.79(12) 5 5
O5 Cu3 Cu3 85.74(12) 1_455 5
O12 Cu3 Cu3 87.29(12) . 5
O6 Cu3 Cu3 82.18(11) 5_655 5
O13W Cu3 Cu3 172.83(17) . 5
O3 C1 O4 126.4(5) . .
O3 C1 C2 117.7(5) . .
O4 C1 C2 115.8(5) . .
C7 C2 C3 120.1(5) . .
C7 C2 C1 121.3(5) . .
C3 C2 C1 118.6(5) . .
C4 C3 C2 120.3(5) . .
C4 C3 H3 119.9 . .
C2 C3 H3 119.9 . .
O7 C4 C3 113.9(5) . .
O7 C4 C5 125.8(5) . .
C3 C4 C5 120.2(5) . .
C4 C5 C6 119.8(5) . .
C4 C5 H5 120.1 . .
C6 C5 H5 120.1 . .
C5 C6 C7 120.5(5) . .
C5 C6 C8 119.5(5) . .
C7 C6 C8 119.8(5) . .
C2 C7 C6 119.1(5) . .
C2 C7 H7 120.5 . .
C6 C7 H7 120.5 . .
O5 C8 O6 126.6(5) . .
O5 C8 C6 117.1(5) . .
O6 C8 C6 116.2(5) . .
O7 C9 C10 106.9(4) . .
O7 C9 H9A 110.3 . .
C10 C9 H9A 110.3 . .
O7 C9 H9B 110.3 . .
C10 C9 H9B 110.3 . .
H9A C9 H9B 108.6 . .
C11 C10 C11 111.2(6) 3 .
C11 C10 C9 108.9(3) 3 3
C11 C10 C9 109.1(3) . 3
C11 C10 C9 109.1(3) 3 .
C11 C10 C9 108.9(3) . .
C9 C10 C9 109.6(6) 3 .
O8 C11 C10 106.3(4) . .
O8 C11 H11A 110.5 . .
C10 C11 H11A 110.5 . .
O8 C11 H11B 110.5 . .
C10 C11 H11B 110.5 . .
H11A C11 H11B 108.7 . .
O8 C12 C17 114.8(5) . .
O8 C12 C13 124.9(5) . .
C17 C12 C13 120.4(5) . .
C14 C13 C12 118.8(5) . .
C14 C13 H13 120.6 . .
C12 C13 H13 120.6 . .
C15 C14 C13 121.5(5) . .
C15 C14 C18 117.6(5) . .
C13 C14 C18 120.8(5) . .
C14 C15 C16 119.0(5) . .
C14 C15 H15 120.5 . .
C16 C15 H15 120.5 . .
C17 C16 C15 120.2(5) . .
C17 C16 C19 120.2(5) . .
C15 C16 C19 119.3(5) . .
C12 C17 C16 120.1(5) . .
C12 C17 H17 119.9 . .
C16 C17 H17 119.9 . .
O9 C18 O10 126.3(5) . .
O9 C18 C14 118.5(5) . .
O10 C18 C14 115.0(5) . .
O11 C19 O12 126.8(5) . .
O11 C19 C16 116.3(5) . .
O12 C19 C16 116.9(5) . .
C1 O3 Cu1 121.5(4) . .
C1 O4 Cu2 124.0(4) . .
C8 O5 Cu3 120.6(4) . 1_655
C8 O6 Cu3 124.6(3) . 5_655
C4 O7 C9 118.2(4) . .
C12 O8 C11 118.4(4) . .
C18 O9 Cu1 121.2(3) . 3_455
C18 O10 Cu2 124.0(4) . 3_455
C19 O11 Cu3 126.5(4) . 5
C19 O12 Cu3 118.5(4) . .

loop_
_geom_bond_atom_site_label_1
_geom_bond_atom_site_label_2
_geom_bond_distance
_geom_bond_site_symmetry_2
Cu1 O9 1.983(4) 8_666
Cu1 O9 1.983(4) 3_655
Cu1 O3 1.989(4) .
Cu1 O3 1.989(4) 6_556
Cu1 O1W 2.134(7) .
Cu1 Cu2 2.6485(11) .
Cu2 O10 1.931(4) 8_666
Cu2 O10 1.931(4) 3_655
Cu2 O4 1.932(5) .
Cu2 O4 1.932(5) 6_556
Cu2 O2W 2.164(7) .
Cu3 O11 1.961(4) 5
Cu3 O5 1.961(4) 1_455
Cu3 O12 1.961(4) .
Cu3 O6 1.963(4) 5_655
Cu3 O13W 2.142(4) .
Cu3 Cu3 2.6523(11) 5
C1 O3 1.252(7) .
C1 O4 1.257(7) .
C1 C2 1.500(8) .
C2 C7 1.397(8) .
C2 C3 1.401(8) .
C3 C4 1.384(8) .
C3 H3 0.9300 .
C4 O7 1.355(7) .
C4 C5 1.386(8) .
C5 C6 1.398(7) .
C5 H5 0.9300 .
C6 C7 1.399(7) .
C6 C8 1.499(7) .
C7 H7 0.9300 .
C8 O5 1.252(7) .
C8 O6 1.255(7) .
C9 O7 1.431(7) .
C9 C10 1.532(7) .
C9 H9A 0.9700 .
C9 H9B 0.9700 .
C10 C11 1.526(7) 3
C10 C11 1.526(7) .
C10 C9 1.532(7) 3
C11 O8 1.437(6) .
C11 H11A 0.9700 .
C11 H11B 0.9700 .
C12 O8 1.358(7) .
C12 C17 1.387(8) .
C12 C13 1.393(7) .
C13 C14 1.391(8) .
C13 H13 0.9300 .
C14 C15 1.387(8) .
C14 C18 1.513(7) .
C15 C16 1.395(8) .
C15 H15 0.9300 .
C16 C17 1.389(8) .
C16 C19 1.505(7) .
C17 H17 0.9300 .
C18 O9 1.245(7) .
C18 O10 1.262(7) .
C19 O11 1.249(7) .
C19 O12 1.263(7) .
O5 Cu3 1.961(4) 1_655
O6 Cu3 1.963(4) 5_655
O9 Cu1 1.983(4) 3_455
O10 Cu2 1.931(4) 3_455
O11 Cu3 1.961(4) 5

loop_
_platon_squeeze_void_nr
_platon_squeeze_void_average_x
_platon_squeeze_void_average_y
_platon_squeeze_void_average_z
_platon_squeeze_void_volume
_platon_squeeze_void_count_electrons
1 -0.125 0.011 0.163 5288.0 3877.8
